data_1505353
loop_
_publ_author_name
'Kashiwagi, Norimasa'
'Akeda, Takeshi'
'Morimoto, Tatsuki'
'Ishizuka, Tomoya'
'Furuta, Hiroyuki'

_publ_section_title
;
 Synthesis and isomerization of imino-fused N-confused porphyrin.
;
_journal_issue 9
_journal_name_full 'Organic letters'
_journal_page_first 1733
_journal_page_last 1736
_journal_paper_doi 10.1021/ol0703534
_journal_volume 9
_journal_year 2007
_chemical_formula_moiety 'C51 H33 N5, C H2 Cl2'
_chemical_formula_sum 'C52 H35 Cl2 N5'
_chemical_formula_weight 800.75
_chemical_name_systematic
;
 ?
;
_space_group_IT_number 14
_symmetry_cell_setting monoclinic
_symmetry_Int_Tables_number 14
_symmetry_space_group_name_Hall '-P 2ybc'
_symmetry_space_group_name_H-M 'P 1 21/c 1'
_atom_sites_solution_hydrogens geom
_atom_sites_solution_primary direct
_atom_sites_solution_secondary difmap
_audit_creation_method SHELXL-97
_cell_angle_alpha 90.00
_cell_angle_beta 98.2780(10)
_cell_angle_gamma 90.00
_cell_formula_units_Z 4
_cell_length_a 14.6224(7)
_cell_length_b 24.8270(12)
_cell_length_c 11.4670(6)
_cell_measurement_reflns_used 2492
_cell_measurement_temperature 100(2)
_cell_measurement_theta_max 20.89
_cell_measurement_theta_min 2.27
_cell_volume 4119.5(4)
_computing_cell_refinement 'Bruker SMART'
_computing_data_collection 'Bruker SMART'
_computing_data_reduction 'Bruker SAINT'
_computing_molecular_graphics 'Bruker SHELXTL'
_computing_publication_material 'Bruker SHELXTL'
_computing_structure_refinement 'SHELXL-97 (Sheldrick, 1997)'
_computing_structure_solution 'SHELXS-97 (Sheldrick, 1990)'
_diffrn_ambient_temperature 100(2)
_diffrn_detector_area_resol_mean 8.366
_diffrn_measured_fraction_theta_full 1.000
_diffrn_measured_fraction_theta_max 1.000
_diffrn_measurement_device_type 'Rigaku AFC7'
_diffrn_measurement_method \w-2\q
_diffrn_radiation_monochromator graphite
_diffrn_radiation_source 'fine-focus sealed tube'
_diffrn_radiation_type MoK\a
_diffrn_radiation_wavelength 0.71073
_diffrn_reflns_av_R_equivalents 0.0633
_diffrn_reflns_av_sigmaI/netI 0.0719
_diffrn_reflns_limit_h_max 17
_diffrn_reflns_limit_h_min -13
_diffrn_reflns_limit_k_max 29
_diffrn_reflns_limit_k_min -29
_diffrn_reflns_limit_l_max 13
_diffrn_reflns_limit_l_min -13
_diffrn_reflns_number 24054
_diffrn_reflns_theta_full 25.00
_diffrn_reflns_theta_max 25.00
_diffrn_reflns_theta_min 1.41
_diffrn_standards_decay_% 0
_diffrn_standards_interval_time 333
_diffrn_standards_number 98
_exptl_absorpt_coefficient_mu 0.201
_exptl_absorpt_correction_T_max 0.9920
_exptl_absorpt_correction_T_min 0.9458
_exptl_absorpt_correction_type none
_exptl_crystal_colour purple
_exptl_crystal_density_diffrn 1.291
_exptl_crystal_density_meas ?
_exptl_crystal_density_method 'not measured'
_exptl_crystal_description prism
_exptl_crystal_F_000 1664
_exptl_crystal_size_max 0.28
_exptl_crystal_size_mid 0.14
_exptl_crystal_size_min 0.04
_refine_diff_density_max 1.110
_refine_diff_density_min -0.494
_refine_diff_density_rms 0.081
_refine_ls_extinction_method none
_refine_ls_goodness_of_fit_ref 1.038
_refine_ls_hydrogen_treatment constr
_refine_ls_matrix_type full
_refine_ls_number_parameters 568
_refine_ls_number_reflns 7268
_refine_ls_number_restraints 0
_refine_ls_restrained_S_all 1.038
_refine_ls_R_factor_all 0.1340
_refine_ls_R_factor_gt 0.0877
_refine_ls_shift/su_max 0.002
_refine_ls_shift/su_mean 0.000
_refine_ls_structure_factor_coef Fsqd
_refine_ls_weighting_details 'calc w=1/[\s^2^(Fo^2^)+(0.1214P)^2^+8.2542P] where P=(Fo^2^+2Fc^2^)/3'
_refine_ls_weighting_scheme calc
_refine_ls_wR_factor_gt 0.2290
_refine_ls_wR_factor_ref 0.2642
_reflns_number_gt 4575
_reflns_number_total 7268
_reflns_threshold_expression >2sigma(I)
_cod_data_source_file ol0703534si20070323_022705.cif
_cod_data_source_block If-NCTPP(4)
_cod_depositor_comments
;
The following automatic conversions were performed:

'_exptl_crystal_density_meas' value 'not measured' was changed to '?'
- the value is perceived as not measured.

Automatic conversion script
Id: cif_fix_values 3008 2015-01-20 13:52:24Z robertas 
;
_cod_original_sg_symbol_H-M 'P 21/c'
_cod_database_code 1505353

loop_
_symmetry_equiv_pos_as_xyz
'x, y, z'
'-x, y+1/2, -z+1/2'
'-x, -y, -z'
'x, -y-1/2, z-1/2'

loop_
_atom_site_label
_atom_site_type_symbol
_atom_site_fract_x
_atom_site_fract_y
_atom_site_fract_z
_atom_site_U_iso_or_equiv
_atom_site_adp_type
_atom_site_occupancy
_atom_site_symmetry_multiplicity
_atom_site_calc_flag
_atom_site_refinement_flags
_atom_site_disorder_assembly
_atom_site_disorder_group
C1 C 0.2877(3) 0.66771(16) -0.0459(4) 0.0276(9) Uani 1 1 d . . .
C2 C 0.1904(3) 0.69133(18) -0.1957(4) 0.0373(11) Uani 1 1 d . . .
H2 H 0.1535 0.7126 -0.2532 0.045 Uiso 1 1 calc R . .
C3 C 0.2458(3) 0.61955(15) -0.0920(4) 0.0277(10) Uani 1 1 d . . .
C4 C 0.1835(3) 0.63318(16) -0.1906(4) 0.0277(9) Uani 1 1 d . . .
C5 C 0.1209(3) 0.60210(16) -0.2683(4) 0.0259(9) Uani 1 1 d . . .
C6 C 0.0898(3) 0.55082(16) -0.2424(3) 0.0258(9) Uani 1 1 d . . .
C7 C 0.0364(3) 0.51373(16) -0.3198(4) 0.0300(10) Uani 1 1 d . . .
H7 H 0.0140 0.5198 -0.4006 0.036 Uiso 1 1 calc R . .
C8 C 0.0229(3) 0.46853(17) -0.2588(4) 0.0301(10) Uani 1 1 d . . .
H8 H -0.0099 0.4375 -0.2897 0.036 Uiso 1 1 calc R . .
C9 C 0.0666(3) 0.47536(16) -0.1395(4) 0.0270(9) Uani 1 1 d . . .
C10 C 0.0736(3) 0.43840(16) -0.0459(4) 0.0273(9) Uani 1 1 d . . .
C11 C 0.1223(3) 0.44856(16) 0.0677(4) 0.0281(9) Uani 1 1 d . . .
C12 C 0.1264(3) 0.41104(18) 0.1656(4) 0.0340(11) Uani 1 1 d . . .
H12 H 0.0959 0.3773 0.1655 0.041 Uiso 1 1 calc R . .
C13 C 0.1813(3) 0.43326(17) 0.2555(4) 0.0294(10) Uani 1 1 d . . .
H13 H 0.1967 0.4184 0.3322 0.035 Uiso 1 1 calc R . .
C14 C 0.2133(3) 0.48416(16) 0.2154(3) 0.0262(9) Uani 1 1 d . . .
C15 C 0.2752(3) 0.51705(16) 0.2869(4) 0.0267(9) Uani 1 1 d . . .
C16 C 0.3168(3) 0.56515(16) 0.2545(3) 0.0262(9) Uani 1 1 d . . .
C17 C 0.3626(3) 0.60326(17) 0.3326(4) 0.0300(10) Uani 1 1 d . . .
H17 H 0.3737 0.6000 0.4160 0.036 Uiso 1 1 calc R . .
C18 C 0.3883(3) 0.64547(17) 0.2695(4) 0.0348(11) Uani 1 1 d . . .
H18 H 0.4221 0.6760 0.3015 0.042 Uiso 1 1 calc R . .
C19 C 0.3572(3) 0.63674(16) 0.1495(4) 0.0291(10) Uani 1 1 d . . .
C20 C 0.3489(3) 0.67522(16) 0.0586(4) 0.0280(10) Uani 1 1 d . . .
C21 C 0.0870(3) 0.62478(15) -0.3876(4) 0.0289(10) Uani 1 1 d . . .
C22 C 0.1503(3) 0.64450(17) -0.4574(4) 0.0356(11) Uani 1 1 d . . .
H22 H 0.2145 0.6436 -0.4284 0.043 Uiso 1 1 calc R . .
C23 C 0.1210(4) 0.66530(18) -0.5679(4) 0.0399(12) Uani 1 1 d . . .
H23 H 0.1650 0.6784 -0.6144 0.048 Uiso 1 1 calc R . .
C24 C 0.0279(4) 0.66724(17) -0.6113(4) 0.0389(12) Uani 1 1 d . . .
H24 H 0.0077 0.6815 -0.6875 0.047 Uiso 1 1 calc R . .
C25 C -0.0358(4) 0.64822(18) -0.5430(4) 0.0374(11) Uani 1 1 d . . .
H25 H -0.0999 0.6498 -0.5720 0.045 Uiso 1 1 calc R . .
C26 C -0.0061(3) 0.62695(17) -0.4324(4) 0.0319(10) Uani 1 1 d . . .
H26 H -0.0503 0.6136 -0.3865 0.038 Uiso 1 1 calc R . .
C27 C 0.0313(3) 0.38464(16) -0.0673(3) 0.0278(10) Uani 1 1 d . . .
C28 C -0.0640(3) 0.37741(19) -0.0964(4) 0.0359(11) Uani 1 1 d . . .
H28 H -0.1034 0.4079 -0.1105 0.043 Uiso 1 1 calc R . .
C29 C -0.1013(4) 0.3260(2) -0.1049(4) 0.0427(12) Uani 1 1 d . . .
H29 H -0.1661 0.3215 -0.1255 0.051 Uiso 1 1 calc R . .
C30 C -0.0464(4) 0.2821(2) -0.0840(4) 0.0510(15) Uani 1 1 d . . .
H30 H -0.0731 0.2472 -0.0864 0.061 Uiso 1 1 calc R . .
C31 C 0.0492(4) 0.28812(18) -0.0591(4) 0.0495(14) Uani 1 1 d . . .
H31 H 0.0879 0.2573 -0.0477 0.059 Uiso 1 1 calc R . .
C32 C 0.0874(4) 0.33903(17) -0.0509(4) 0.0384(12) Uani 1 1 d . . .
H32 H 0.1526 0.3431 -0.0341 0.046 Uiso 1 1 calc R . .
C33 C 0.3019(3) 0.49939(16) 0.4126(4) 0.0280(9) Uani 1 1 d . . .
C34 C 0.3813(4) 0.4726(3) 0.4463(5) 0.077(2) Uani 1 1 d . . .
H34 H 0.4226 0.4665 0.3908 0.092 Uiso 1 1 calc R . .
C35 C 0.4042(4) 0.4534(3) 0.5612(5) 0.086(3) Uani 1 1 d . . .
H35 H 0.4591 0.4330 0.5814 0.103 Uiso 1 1 calc R . .
C36 C 0.3500(3) 0.4634(2) 0.6433(4) 0.0465(13) Uani 1 1 d . . .
H36 H 0.3666 0.4510 0.7218 0.056 Uiso 1 1 calc R . .
C37 C 0.2712(5) 0.4916(3) 0.6118(5) 0.076(2) Uani 1 1 d . . .
H37 H 0.2323 0.4997 0.6691 0.092 Uiso 1 1 calc R . .
C38 C 0.2470(4) 0.5086(3) 0.4969(5) 0.0676(19) Uani 1 1 d . . .
H38 H 0.1904 0.5274 0.4759 0.081 Uiso 1 1 calc R . .
C39 C 0.3946(3) 0.72823(17) 0.0822(4) 0.0321(10) Uani 1 1 d . . .
C40 C 0.3688(4) 0.76347(19) 0.1640(5) 0.0497(14) Uani 1 1 d . . .
H40 H 0.3222 0.7529 0.2091 0.060 Uiso 1 1 calc R . .
C41 C 0.4087(4) 0.8139(2) 0.1826(5) 0.0526(14) Uani 1 1 d . . .
H41 H 0.3894 0.8373 0.2398 0.063 Uiso 1 1 calc R . .
C42 C 0.4740(4) 0.8296(2) 0.1206(5) 0.0531(15) Uani 1 1 d . . .
H42 H 0.5027 0.8637 0.1364 0.064 Uiso 1 1 calc R . .
C43 C 0.5007(4) 0.7977(2) 0.0345(5) 0.0582(15) Uani 1 1 d . . .
H43 H 0.5464 0.8097 -0.0105 0.070 Uiso 1 1 calc R . .
C44 C 0.4597(4) 0.7470(2) 0.0136(5) 0.0505(14) Uani 1 1 d . . .
H44 H 0.4763 0.7251 -0.0479 0.061 Uiso 1 1 calc R . .
C45 C 0.3187(3) 0.55190(16) 0.0374(3) 0.0248(9) Uani 1 1 d . . .
C46 C 0.3678(3) 0.50075(18) 0.0534(4) 0.0340(10) Uani 1 1 d . . .
C47 C 0.3396(3) 0.45776(18) -0.0220(4) 0.0376(11) Uani 1 1 d . . .
H47 H 0.2861 0.4610 -0.0794 0.045 Uiso 1 1 calc R . .
C48 C 0.3908(4) 0.40983(18) -0.0123(4) 0.0424(12) Uani 1 1 d . . .
H48 H 0.3719 0.3803 -0.0629 0.051 Uiso 1 1 calc R . .
C49 C 0.4665(4) 0.4058(2) 0.0686(5) 0.0474(13) Uani 1 1 d . . .
H49 H 0.5005 0.3731 0.0735 0.057 Uiso 1 1 calc R . .
C50 C 0.4974(4) 0.4470(2) 0.1453(4) 0.0421(12) Uani 1 1 d . . .
H50 H 0.5510 0.4430 0.2023 0.051 Uiso 1 1 calc R . .
C51 C 0.4466(3) 0.49517(18) 0.1355(4) 0.0369(11) Uani 1 1 d . . .
H51 H 0.4665 0.5245 0.1862 0.044 Uiso 1 1 calc R . .
C52 C 0.305(2) 0.2511(7) 0.759(3) 0.55(4) Uani 1 1 d . . .
H52A H 0.2406 0.2493 0.7745 0.661 Uiso 1 1 calc R A 1
H52B H 0.3480 0.2415 0.8315 0.661 Uiso 1 1 calc R A 1
Cl1A Cl 0.3268(3) 0.2083(2) 0.6242(5) 0.0788(16) Uani 0.40 1 d P B 1
Cl2A Cl 0.3348(7) 0.3180(4) 0.6955(9) 0.152(5) Uani 0.40 1 d P B 1
Cl1B Cl 0.2044(5) 0.2463(3) 0.7730(8) 0.104(3) Uani 0.30 1 d P B 2
Cl2B Cl 0.307(3) 0.254(2) 0.685(6) 0.63(5) Uani 0.30 1 d P B 2
Cl1C Cl 0.2827(15) 0.1956(7) 0.729(4) 0.42(2) Uani 0.30 1 d P B 3
Cl2C Cl 0.3039(13) 0.3174(6) 0.7129(17) 0.245(13) Uani 0.30 1 d P B 3
N1 N 0.2519(3) 0.71172(14) -0.1143(3) 0.0369(9) Uani 1 1 d . . .
N2 N 0.1043(2) 0.52571(13) -0.1340(3) 0.0270(8) Uani 1 1 d . . .
H2A H 0.1340 0.5403 -0.0695 0.032 Uiso 1 1 calc R . .
N3 N 0.1723(3) 0.49337(13) 0.1020(3) 0.0322(9) Uani 1 1 d . . .
N4 N 0.3155(2) 0.58571(13) 0.1406(3) 0.0249(8) Uani 1 1 d . . .
N5 N 0.2843(2) 0.56706(14) -0.0672(3) 0.0319(9) Uani 1 1 d . . .

loop_
_atom_site_aniso_label
_atom_site_aniso_U_11
_atom_site_aniso_U_22
_atom_site_aniso_U_33
_atom_site_aniso_U_23
_atom_site_aniso_U_13
_atom_site_aniso_U_12
C1 0.032(2) 0.020(2) 0.030(2) 0.0015(17) 0.0045(19) 0.0029(18)
C2 0.047(3) 0.028(2) 0.033(3) 0.003(2) -0.006(2) 0.002(2)
C3 0.043(3) 0.016(2) 0.024(2) 0.0034(16) 0.0052(19) -0.0010(18)
C4 0.037(2) 0.021(2) 0.025(2) -0.0025(17) 0.0064(18) -0.0009(18)
C5 0.032(2) 0.020(2) 0.024(2) -0.0010(17) 0.0021(18) 0.0052(17)
C6 0.031(2) 0.024(2) 0.022(2) -0.0009(17) 0.0009(17) 0.0045(18)
C7 0.040(2) 0.025(2) 0.023(2) -0.0014(18) -0.0013(19) 0.0010(19)
C8 0.038(2) 0.023(2) 0.028(2) -0.0017(18) -0.0013(19) -0.0013(19)
C9 0.035(2) 0.019(2) 0.026(2) -0.0018(17) -0.0013(18) 0.0049(18)
C10 0.036(2) 0.019(2) 0.025(2) -0.0010(17) -0.0030(18) 0.0036(18)
C11 0.036(2) 0.020(2) 0.027(2) 0.0011(17) -0.0001(18) 0.0031(18)
C12 0.042(3) 0.032(2) 0.028(2) 0.0055(19) 0.005(2) -0.005(2)
C13 0.039(2) 0.029(2) 0.019(2) 0.0023(17) 0.0006(18) -0.0028(19)
C14 0.035(2) 0.022(2) 0.021(2) -0.0020(17) 0.0024(18) 0.0022(18)
C15 0.031(2) 0.024(2) 0.025(2) -0.0017(17) 0.0043(18) 0.0042(18)
C16 0.031(2) 0.024(2) 0.023(2) -0.0008(17) 0.0010(17) 0.0046(18)
C17 0.037(2) 0.027(2) 0.023(2) -0.0035(18) -0.0052(19) -0.0021(19)
C18 0.045(3) 0.025(2) 0.031(2) -0.0053(19) -0.008(2) -0.007(2)
C19 0.036(2) 0.019(2) 0.031(2) -0.0005(18) -0.0020(19) 0.0019(18)
C20 0.036(2) 0.022(2) 0.026(2) -0.0042(17) 0.0061(19) 0.0050(18)
C21 0.045(3) 0.016(2) 0.026(2) -0.0029(17) 0.002(2) 0.0010(18)
C22 0.047(3) 0.025(2) 0.035(3) 0.0035(19) 0.007(2) 0.002(2)
C23 0.057(3) 0.027(2) 0.037(3) 0.006(2) 0.011(2) 0.000(2)
C24 0.073(4) 0.022(2) 0.020(2) -0.0019(18) 0.002(2) 0.005(2)
C25 0.052(3) 0.031(2) 0.025(2) -0.0047(19) -0.007(2) 0.005(2)
C26 0.043(3) 0.028(2) 0.023(2) -0.0027(18) 0.0011(19) 0.000(2)
C27 0.042(3) 0.021(2) 0.020(2) -0.0030(17) 0.0011(18) -0.0017(19)
C28 0.040(3) 0.039(3) 0.028(2) -0.012(2) 0.002(2) 0.000(2)
C29 0.049(3) 0.051(3) 0.030(3) -0.011(2) 0.012(2) -0.017(3)
C30 0.084(4) 0.035(3) 0.029(3) 0.006(2) -0.007(3) -0.030(3)
C31 0.077(4) 0.020(2) 0.044(3) 0.008(2) -0.015(3) -0.001(2)
C32 0.048(3) 0.026(2) 0.037(3) 0.001(2) -0.009(2) 0.001(2)
C33 0.030(2) 0.026(2) 0.026(2) -0.0027(18) -0.0007(18) -0.0011(18)
C34 0.063(4) 0.136(6) 0.035(3) 0.027(4) 0.019(3) 0.056(4)
C35 0.059(4) 0.155(7) 0.043(3) 0.031(4) 0.010(3) 0.060(4)
C36 0.044(3) 0.069(4) 0.024(2) 0.004(2) -0.003(2) -0.001(3)
C37 0.086(5) 0.112(6) 0.036(3) 0.019(3) 0.023(3) 0.057(4)
C38 0.073(4) 0.100(5) 0.033(3) 0.019(3) 0.019(3) 0.054(4)
C39 0.037(2) 0.027(2) 0.032(2) 0.0004(19) 0.002(2) -0.0011(19)
C40 0.054(3) 0.031(3) 0.065(4) -0.011(2) 0.011(3) -0.004(2)
C41 0.059(4) 0.034(3) 0.062(4) -0.009(3) 0.000(3) -0.003(3)
C42 0.075(4) 0.038(3) 0.043(3) -0.002(2) -0.002(3) -0.009(3)
C43 0.059(4) 0.060(4) 0.054(3) 0.010(3) 0.003(3) -0.020(3)
C44 0.055(3) 0.054(3) 0.042(3) -0.004(2) 0.003(3) -0.004(3)
C45 0.030(2) 0.021(2) 0.023(2) 0.0001(17) 0.0016(17) -0.0017(17)
C46 0.038(3) 0.033(2) 0.031(2) 0.004(2) 0.008(2) 0.002(2)
C47 0.048(3) 0.033(3) 0.032(2) 0.001(2) 0.006(2) 0.000(2)
C48 0.066(3) 0.025(2) 0.038(3) -0.001(2) 0.011(3) 0.008(2)
C49 0.054(3) 0.031(3) 0.058(3) 0.008(2) 0.013(3) 0.010(2)
C50 0.049(3) 0.042(3) 0.037(3) 0.004(2) 0.013(2) 0.009(2)
C51 0.046(3) 0.033(2) 0.034(3) 0.004(2) 0.012(2) 0.000(2)
C52 0.53(5) 0.096(11) 0.83(7) -0.11(2) -0.58(5) 0.085(18)
Cl1A 0.053(2) 0.084(3) 0.106(3) -0.066(3) 0.035(2) -0.026(2)
Cl2A 0.200(9) 0.125(7) 0.164(8) -0.083(6) 0.139(8) -0.085(6)
Cl1B 0.104(5) 0.084(4) 0.148(7) -0.022(4) 0.100(5) 0.002(4)
Cl2B 0.39(5) 0.54(8) 1.06(13) 0.26(8) 0.41(7) -0.08(5)
Cl1C 0.217(18) 0.168(14) 0.79(6) 0.13(2) -0.28(3) -0.112(14)
Cl2C 0.254(17) 0.139(11) 0.276(19) -0.121(12) -0.182(15) 0.145(12)
N1 0.047(2) 0.0230(19) 0.039(2) 0.0020(16) -0.0009(19) -0.0009(17)
N2 0.034(2) 0.0208(18) 0.0232(18) -0.0019(14) -0.0047(15) 0.0011(15)
N3 0.044(2) 0.0239(18) 0.0274(19) 0.0009(15) -0.0002(17) -0.0047(16)
N4 0.0306(19) 0.0205(17) 0.0222(18) -0.0018(14) -0.0014(14) 0.0015(14)
N5 0.037(2) 0.0271(19) 0.031(2) -0.0002(16) 0.0042(17) -0.0016(16)

loop_
_atom_type_symbol
_atom_type_description
_atom_type_scat_dispersion_real
_atom_type_scat_dispersion_imag
_atom_type_scat_source
C C 0.0033 0.0016 'International Tables Vol C Tables 4.2.6.8 and 6.1.1.4'
H H 0.0000 0.0000 'International Tables Vol C Tables 4.2.6.8 and 6.1.1.4'
N N 0.0061 0.0033 'International Tables Vol C Tables 4.2.6.8 and 6.1.1.4'
Cl Cl 0.1484 0.1585 'International Tables Vol C Tables 4.2.6.8 and 6.1.1.4'

loop_
_geom_angle_atom_site_label_1
_geom_angle_atom_site_label_2
_geom_angle_atom_site_label_3
_geom_angle
C20 C1 N1 121.1(4)
C20 C1 C3 128.5(4)
N1 C1 C3 110.1(4)
N1 C2 C4 113.8(4)
N1 C2 H2 123.1
C4 C2 H2 123.1
C4 C3 C1 107.3(3)
C4 C3 N5 125.2(4)
C1 C3 N5 124.1(4)
C3 C4 C5 132.2(4)
C3 C4 C2 103.6(3)
C5 C4 C2 124.2(4)
C6 C5 C4 124.4(4)
C6 C5 C21 117.5(3)
C4 C5 C21 118.1(4)
N2 C6 C5 126.2(4)
N2 C6 C7 105.5(3)
C5 C6 C7 128.3(4)
C8 C7 C6 108.7(4)
C8 C7 H7 125.6
C6 C7 H7 125.6
C7 C8 C9 108.5(4)
C7 C8 H8 125.7
C9 C8 H8 125.7
N2 C9 C10 125.4(4)
N2 C9 C8 105.9(3)
C10 C9 C8 128.7(4)
C9 C10 C11 123.9(4)
C9 C10 C27 118.8(3)
C11 C10 C27 117.2(4)
N3 C11 C10 126.3(4)
N3 C11 C12 109.9(4)
C10 C11 C12 123.8(4)
C13 C12 C11 106.6(4)
C13 C12 H12 126.7
C11 C12 H12 126.7
C12 C13 C14 107.6(4)
C12 C13 H13 126.2
C14 C13 H13 126.2
N3 C14 C15 128.2(4)
N3 C14 C13 109.3(3)
C15 C14 C13 122.5(4)
C14 C15 C16 127.4(4)
C14 C15 C33 116.7(4)
C16 C15 C33 115.8(4)
N4 C16 C17 106.9(4)
N4 C16 C15 127.2(4)
C17 C16 C15 125.8(4)
C18 C17 C16 108.9(4)
C18 C17 H17 125.6
C16 C17 H17 125.6
C17 C18 C19 109.1(4)
C17 C18 H18 125.4
C19 C18 H18 125.4
C18 C19 N4 106.7(4)
C18 C19 C20 127.1(4)
N4 C19 C20 124.7(4)
C1 C20 C19 121.3(4)
C1 C20 C39 119.3(4)
C19 C20 C39 118.6(4)
C26 C21 C22 118.0(4)
C26 C21 C5 122.2(4)
C22 C21 C5 119.8(4)
C23 C22 C21 121.0(5)
C23 C22 H22 119.5
C21 C22 H22 119.5
C22 C23 C24 120.3(5)
C22 C23 H23 119.9
C24 C23 H23 119.9
C23 C24 C25 119.5(4)
C23 C24 H24 120.2
C25 C24 H24 120.2
C24 C25 C26 120.0(5)
C24 C25 H25 120.0
C26 C25 H25 120.0
C25 C26 C21 121.1(4)
C25 C26 H26 119.4
C21 C26 H26 119.4
C32 C27 C28 118.3(4)
C32 C27 C10 119.2(4)
C28 C27 C10 122.4(4)
C29 C28 C27 120.3(5)
C29 C28 H28 119.9
C27 C28 H28 119.9
C30 C29 C28 120.7(5)
C30 C29 H29 119.6
C28 C29 H29 119.6
C29 C30 C31 120.1(4)
C29 C30 H30 119.9
C31 C30 H30 119.9
C32 C31 C30 119.7(5)
C32 C31 H31 120.1
C30 C31 H31 120.1
C31 C32 C27 120.7(5)
C31 C32 H32 119.6
C27 C32 H32 119.6
C34 C33 C38 116.9(4)
C34 C33 C15 120.9(4)
C38 C33 C15 122.2(4)
C33 C34 C35 121.3(5)
C33 C34 H34 119.4
C35 C34 H34 119.4
C36 C35 C34 121.1(5)
C36 C35 H35 119.5
C34 C35 H35 119.5
C35 C36 C37 118.5(5)
C35 C36 H36 120.8
C37 C36 H36 120.8
C36 C37 C38 120.3(5)
C36 C37 H37 119.9
C38 C37 H37 119.9
C33 C38 C37 122.0(5)
C33 C38 H38 119.0
C37 C38 H38 119.0
C40 C39 C44 116.6(4)
C40 C39 C20 122.0(4)
C44 C39 C20 121.2(4)
C39 C40 C41 122.0(5)
C39 C40 H40 119.0
C41 C40 H40 119.0
C42 C41 C40 120.2(6)
C42 C41 H41 119.9
C40 C41 H41 119.9
C41 C42 C43 121.2(5)
C41 C42 H42 119.4
C43 C42 H42 119.4
C42 C43 C44 119.1(6)
C42 C43 H43 120.4
C44 C43 H43 120.4
C43 C44 C39 120.8(5)
C43 C44 H44 119.6
C39 C44 H44 119.6
N5 C45 N4 122.3(4)
N5 C45 C46 119.4(4)
N4 C45 C46 118.2(3)
C51 C46 C47 119.1(4)
C51 C46 C45 121.2(4)
C47 C46 C45 119.4(4)
C46 C47 C48 119.5(4)
C46 C47 H47 120.2
C48 C47 H47 120.2
C49 C48 C47 119.7(5)
C49 C48 H48 120.2
C47 C48 H48 120.2
C48 C49 C50 123.2(5)
C48 C49 H49 118.4
C50 C49 H49 118.4
C49 C50 C51 117.3(5)
C49 C50 H50 121.3
C51 C50 H50 121.3
C46 C51 C50 121.2(5)
C46 C51 H51 119.4
C50 C51 H51 119.4
Cl2B C52 Cl1C 84(4)
Cl2B C52 Cl1B 106(4)
Cl1C C52 Cl1B 76(2)
Cl2B C52 Cl2C 67(5)
Cl1C C52 Cl2C 147(2)
Cl1B C52 Cl2C 97.8(13)
Cl2B C52 Cl2A 60(5)
Cl1C C52 Cl2A 143(4)
Cl1B C52 Cl2A 112.8(10)
Cl2C C52 Cl2A 15.7(9)
Cl2B C52 Cl1A 39(4)
Cl1C C52 Cl1A 49(2)
Cl1B C52 Cl1A 108.2(8)
Cl2C C52 Cl1A 106(2)
Cl2A C52 Cl1A 96(2)
Cl2B C52 H52A 110.0
Cl1C C52 H52A 78.8
Cl1B C52 H52A 4.5
Cl2C C52 H52A 97.2
Cl2A C52 H52A 112.6
Cl1A C52 H52A 112.6
Cl2B C52 H52B 138.5
Cl1C C52 H52B 93.8
Cl1B C52 H52B 113.5
Cl2C C52 H52B 117.6
Cl2A C52 H52B 112.6
Cl1A C52 H52B 112.6
H52A C52 H52B 110.1
C52 Cl1B Cl2B 25(2)
C52 Cl2B Cl1B 49(3)
C2 N1 C1 105.2(3)
C9 N2 C6 111.3(3)
C9 N2 H2A 124.3
C6 N2 H2A 124.3
C11 N3 C14 106.4(3)
C16 N4 C19 108.3(3)
C16 N4 C45 123.4(3)
C19 N4 C45 120.9(3)
C45 N5 C3 122.7(4)

loop_
_geom_bond_atom_site_label_1
_geom_bond_atom_site_label_2
_geom_bond_distance
C1 C20 1.401(6)
C1 N1 1.401(5)
C1 C3 1.411(6)
C2 N1 1.302(6)
C2 C4 1.449(6)
C2 H2 0.9500
C3 C4 1.388(6)
C3 N5 1.432(5)
C4 C5 1.411(6)
C5 C6 1.398(6)
C5 C21 1.496(6)
C6 N2 1.380(5)
C6 C7 1.430(6)
C7 C8 1.351(6)
C7 H7 0.9500
C8 C9 1.434(6)
C8 H8 0.9500
C9 N2 1.363(5)
C9 C10 1.404(6)
C10 C11 1.414(6)
C10 C27 1.476(6)
C11 N3 1.358(5)
C11 C12 1.453(6)
C12 C13 1.332(6)
C12 H12 0.9500
C13 C14 1.445(6)
C13 H13 0.9500
C14 N3 1.371(5)
C14 C15 1.395(6)
C15 C16 1.414(6)
C15 C33 1.503(6)
C16 N4 1.400(5)
C16 C17 1.404(6)
C17 C18 1.357(6)
C17 H17 0.9500
C18 C19 1.403(6)
C18 H18 0.9500
C19 N4 1.403(5)
C19 C20 1.406(6)
C20 C39 1.483(6)
C21 C26 1.385(6)
C21 C22 1.397(6)
C22 C23 1.378(6)
C22 H22 0.9500
C23 C24 1.381(7)
C23 H23 0.9500
C24 C25 1.383(7)
C24 H24 0.9500
C25 C26 1.384(6)
C25 H25 0.9500
C26 H26 0.9500
C27 C32 1.395(6)
C27 C28 1.397(6)
C28 C29 1.386(7)
C28 H28 0.9500
C29 C30 1.354(7)
C29 H29 0.9500
C30 C31 1.394(8)
C30 H30 0.9500
C31 C32 1.379(6)
C31 H31 0.9500
C32 H32 0.9500
C33 C34 1.347(7)
C33 C38 1.361(7)
C34 C35 1.394(8)
C34 H34 0.9500
C35 C36 1.337(8)
C35 H35 0.9500
C36 C37 1.352(7)
C36 H36 0.9500
C37 C38 1.381(7)
C37 H37 0.9500
C38 H38 0.9500
C39 C40 1.374(7)
C39 C44 1.399(7)
C40 C41 1.384(7)
C40 H40 0.9500
C41 C42 1.329(8)
C41 H41 0.9500
C42 C43 1.366(8)
C42 H42 0.9500
C43 C44 1.399(8)
C43 H43 0.9500
C44 H44 0.9500
C45 N5 1.289(5)
C45 N4 1.457(5)
C45 C46 1.458(6)
C46 C51 1.386(6)
C46 C47 1.398(6)
C47 C48 1.402(6)
C47 H47 0.9500
C48 C49 1.343(7)
C48 H48 0.9500
C49 C50 1.382(7)
C49 H49 0.9500
C50 C51 1.403(7)
C50 H50 0.9500
C51 H51 0.9500
C52 Cl2B 0.85(7)
C52 Cl1C 1.45(2)
C52 Cl1B 1.51(4)
C52 Cl2C 1.73(3)
C52 Cl2A 1.89(3)
C52 Cl1A 1.94(4)
C52 H52A 0.9900
C52 H52B 0.9900
Cl1B Cl2B 1.93(4)
N2 H2A 0.8800
